data_4117517
loop_
_publ_author_name
'Marius V. C\^ampian'
'Robin N. Perutz'
'Barbara Procacci'
'Robert J. Thatcher'
'Olga Torres'
'Adrian C. Whitwood'

_publ_contact_author_address
;Department of Chemistry,
University of York,
Heslington,
York
YO10 5DD
UK
;
_publ_contact_author_email robin.perutz@york.ac.uk
_publ_contact_author_fax '+44 1904 432516'
_publ_contact_author_name 'Professor Robin N Perutz'
_publ_contact_author_phone '+44 1904 432549'
_publ_section_title
;
 Selective Photochemistry at Stereogenic Metal and Ligand Centers of
 cis-[Ru(diphosphine)2(H)2]: Preparative, NMR, Solid State, and Laser
 Flash Studies
;
_journal_name_full 'Journal of the American Chemical Society'
_journal_page_first 3480
_journal_page_last 3497
_journal_paper_doi 10.1021/ja210568t
_journal_volume 134
_journal_year 2012
_chemical_absolute_configuration ad
_chemical_formula_moiety 'C42 H57 F5 P4 Ru'
_chemical_formula_sum 'C42 H57 F5 P4 Ru'
_chemical_formula_weight 881.83
_chemical_name_systematic
;
 ? 
;
_space_group_crystal_system monoclinic
_space_group_IT_number 4
_space_group_name_Hall 'P 2yb'
_space_group_name_H-M_alt 'P 1 21 1'
_symmetry_space_group_name_Hall 'P 2yb'
_symmetry_space_group_name_H-M 'P 1 21 1'
_atom_sites_solution_hydrogens geom
_atom_sites_solution_primary direct
_atom_sites_solution_secondary difmap
_audit_creation_date 2011-10-18
_audit_creation_method
;
  Olex2 1.1
  (compiled 2011.09.07 svn.r1971, GUI svn.r3853)
;
_cell_angle_alpha 90.00
_cell_angle_beta 92.9129(10)
_cell_angle_gamma 90.00
_cell_formula_units_Z 2
_cell_length_a 12.52495(14)
_cell_length_b 12.65101(13)
_cell_length_c 12.52993(13)
_cell_measurement_reflns_used 2339
_cell_measurement_temperature 110.0
_cell_measurement_theta_max 28.8994
_cell_measurement_theta_min 3.2146
_cell_volume 1982.84(4)
_computing_cell_refinement
;
CrysAlisPro, Oxford Diffraction Ltd.,
Version 1.171.34.44 (release 25-10-2010 CrysAlis171 .NET)
(compiled Oct 25 2010,18:11:34)
;
_computing_data_collection
;
CrysAlisPro, Oxford Diffraction Ltd.,
Version 1.171.34.44 (release 25-10-2010 CrysAlis171 .NET)
(compiled Oct 25 2010,18:11:34)
;
_computing_data_reduction
;
CrysAlisPro, Oxford Diffraction Ltd.,
Version 1.171.34.44 (release 25-10-2010 CrysAlis171 .NET)
(compiled Oct 25 2010,18:11:34)
;
_computing_molecular_graphics
;
O. V. Dolomanov, L. J. Bourhis, R. J. Gildea, J. A. K. Howard and H. Puschmann,
OLEX2: a complete structure solution, refinement and analysis program.
J. Appl. Cryst. (2009). 42, 339-341.
;
_computing_publication_material
;
O. V. Dolomanov, L. J. Bourhis, R. J. Gildea, J. A. K. Howard and H. Puschmann,
OLEX2: a complete structure solution, refinement and analysis program.
J. Appl. Cryst. (2009). 42, 339-341.
;
_computing_structure_refinement
;
olex2.refine (L.J. Bourhis, O.V. Dolomanov, R.J. Gildea, J.A.K. Howard,
H. Puschmann, in preparation, 2011)
;
_computing_structure_solution 'A short history of SHELX (Sheldrick, 2007)/Bruker'
_diffrn_ambient_temperature 110(2)
_diffrn_detector_area_resol_mean 16.1450
_diffrn_measured_fraction_theta_full 0.997
_diffrn_measured_fraction_theta_max 0.889
_diffrn_measurement_details
;
  1 omega  -37.00   45.00   1.0000   75.0000
omega____ theta____ kappa____ phi______ frames
    -      -17.6140   77.0000   30.0000 82

  2 omega   -7.00   89.00   1.0000   75.0000
omega____ theta____ kappa____ phi______ frames
    -       18.8640   77.0000 -120.0000 96

  3 omega   -7.00   84.00   1.0000   75.0000
omega____ theta____ kappa____ phi______ frames
    -       18.8640   77.0000  120.0000 91

  4 omega   -7.00   65.00   1.0000   75.0000
omega____ theta____ kappa____ phi______ frames
    -       18.8640   77.0000    0.0000 72
;
_diffrn_measurement_device_type 'SuperNova, Single source at offset), Eos'
_diffrn_measurement_method '\w scans'
_diffrn_orient_matrix_UB_11 -0.0082072000
_diffrn_orient_matrix_UB_12 0.0505222000
_diffrn_orient_matrix_UB_13 0.0226379000
_diffrn_orient_matrix_UB_21 0.0555546000
_diffrn_orient_matrix_UB_22 0.0106480000
_diffrn_orient_matrix_UB_23 -0.0011857000
_diffrn_orient_matrix_UB_31 -0.0079861000
_diffrn_orient_matrix_UB_32 0.0218020000
_diffrn_orient_matrix_UB_33 -0.0519536000
_diffrn_radiation_monochromator mirror
_diffrn_radiation_type 'Mo K\a'
_diffrn_radiation_wavelength 0.7107
_diffrn_reflns_av_R_equivalents 0.0222
_diffrn_reflns_av_unetI/netI 0.0415
_diffrn_reflns_limit_h_max 16
_diffrn_reflns_limit_h_min -16
_diffrn_reflns_limit_k_max 16
_diffrn_reflns_limit_k_min -15
_diffrn_reflns_limit_l_max 16
_diffrn_reflns_limit_l_min -13
_diffrn_reflns_number 14233
_diffrn_reflns_theta_full 26.32
_diffrn_reflns_theta_max 28.96
_diffrn_reflns_theta_min 3.22
_diffrn_source 'SuperNova (Mo) X-ray Source'
_exptl_absorpt_coefficient_mu 0.611
_exptl_absorpt_correction_T_max 0.969
_exptl_absorpt_correction_T_min 0.939
_exptl_absorpt_correction_type multi-scan
_exptl_absorpt_process_details
;
CrysAlisPro, Oxford Diffraction Ltd.,
Version 1.171.34.44 (release 25-10-2010 CrysAlis171 .NET)
(compiled Oct 25 2010,18:11:34)
empirical absorption correction using spherical harmonics,
 implemented in SCALE3 ABSPACK scaling algorithm.
;
_exptl_crystal_colour 'dull ? colourless'
_exptl_crystal_colour_lustre dull
_exptl_crystal_colour_primary colourless
_exptl_crystal_density_diffrn 1.477
_exptl_crystal_description irregular
_exptl_crystal_F_000 916
_exptl_crystal_size_max 0.1998
_exptl_crystal_size_mid 0.0715
_exptl_crystal_size_min 0.0513
_refine_diff_density_max 0.410
_refine_diff_density_min -0.360
_refine_diff_density_rms 0.057
_refine_ls_abs_structure_details 'Flack H D (1983), Acta Cryst. A39, 876-881'
_refine_ls_abs_structure_Flack -0.068(14)
_refine_ls_extinction_method none
_refine_ls_goodness_of_fit_ref 1.035
_refine_ls_hydrogen_treatment mixed
_refine_ls_matrix_type full
_refine_ls_number_parameters 481
_refine_ls_number_reflns 8822
_refine_ls_number_restraints 1
_refine_ls_restrained_S_all 1.035
_refine_ls_R_factor_all 0.0278
_refine_ls_R_factor_gt 0.0257
_refine_ls_shift/su_max 0.001
_refine_ls_shift/su_mean 0.000
_refine_ls_structure_factor_coef Fsqd
_refine_ls_weighting_details 'calc w=1/[\s^2^(Fo^2^)+(0.0176P)^2^+0.3828P] where P=(Fo^2^+2Fc^2^)/3'
_refine_ls_weighting_scheme calc
_refine_ls_wR_factor_gt 0.0530
_refine_ls_wR_factor_ref 0.0541
_reflns_number_gt 8466
_reflns_number_total 8822
_reflns_threshold_expression >2sigma(I)
_cod_data_source_file ja210568t_si_002_11.cif
_cod_data_source_block trans-R,R-Ru2(C6F5)(H)
_cod_database_code 4117517

loop_
_space_group_symop_id
_space_group_symop_operation_xyz
1 'x, y, z'
2 '-x, y+1/2, -z'

loop_
_atom_site_label
_atom_site_type_symbol
_atom_site_fract_x
_atom_site_fract_y
_atom_site_fract_z
_atom_site_U_iso_or_equiv
_atom_site_adp_type
_atom_site_occupancy
_atom_site_symmetry_multiplicity
_atom_site_calc_flag
_atom_site_refinement_flags
Ru1 Ru 0.719988(13) 0.154860(13) 0.757846(12) 0.00819(4) Uani 1 1 d .
P1 P 0.90087(5) 0.14177(5) 0.72290(4) 0.01158(13) Uani 1 1 d .
P2 P 0.72498(5) -0.02904(5) 0.74722(5) 0.00924(13) Uani 1 1 d .
P3 P 0.70279(5) 0.33190(5) 0.71049(5) 0.01035(13) Uani 1 1 d .
P4 P 0.53598(4) 0.16667(5) 0.77990(4) 0.00945(12) Uani 1 1 d .
F1 F 0.89605(11) 0.03857(10) 0.93732(11) 0.0183(3) Uani 1 1 d .
F2 F 0.91753(11) 0.03159(11) 1.14757(11) 0.0210(3) Uani 1 1 d .
F3 F 0.79226(9) 0.15427(15) 1.27013(9) 0.0171(2) Uani 1 1 d .
F4 F 0.65234(12) 0.29129(11) 1.17380(11) 0.0196(3) Uani 1 1 d .
F5 F 0.62697(11) 0.30215(10) 0.96262(11) 0.0180(3) Uani 1 1 d .
C1 C 0.9260(2) 0.0978(2) 0.5004(2) 0.0218(6) Uani 1 1 d .
C2 C 0.94254(19) 0.18153(17) 0.58738(19) 0.0160(5) Uani 1 1 d .
C3 C 1.0572(2) 0.2252(2) 0.6014(2) 0.0225(6) Uani 1 1 d .
C4 C 1.0642(2) 0.2831(2) 0.7078(2) 0.0233(6) Uani 1 1 d .
C5 C 1.01860(19) 0.21114(19) 0.7934(2) 0.0183(5) Uani 1 1 d .
C6 C 1.0022(2) 0.2678(2) 0.8983(2) 0.0227(6) Uani 1 1 d .
C7 C 0.94306(19) 0.00209(18) 0.72843(18) 0.0134(5) Uani 1 1 d .
C8 C 1.0490(2) -0.0306(2) 0.7177(2) 0.0169(5) Uani 1 1 d .
C9 C 1.0765(2) -0.1362(2) 0.7207(2) 0.0203(6) Uani 1 1 d .
C10 C 0.9979(2) -0.21182(19) 0.7330(2) 0.0177(5) Uani 1 1 d .
C11 C 0.89311(19) -0.18116(18) 0.74087(18) 0.0139(5) Uani 1 1 d .
C12 C 0.86392(18) -0.07369(18) 0.73912(17) 0.0113(5) Uani 1 1 d .
C13 C 0.7295(2) -0.1487(2) 0.94736(19) 0.0201(5) Uani 1 1 d .
C14 C 0.66295(18) -0.11856(18) 0.84668(18) 0.0129(5) Uani 1 1 d .
C15 C 0.61563(19) -0.21402(18) 0.7855(2) 0.0160(5) Uani 1 1 d .
C16 C 0.57480(19) -0.17513(19) 0.6759(2) 0.0173(5) Uani 1 1 d .
C17 C 0.66385(19) -0.10786(18) 0.63051(18) 0.0131(5) Uani 1 1 d .
C18 C 0.6328(2) -0.04993(19) 0.52707(19) 0.0177(5) Uani 1 1 d .
C19 C 0.7789(2) 0.4885(2) 0.8671(2) 0.0226(6) Uani 1 1 d .
C20 C 0.79847(19) 0.43718(18) 0.75942(19) 0.0155(5) Uani 1 1 d .
C21 C 0.8132(2) 0.51552(19) 0.6678(2) 0.0200(5) Uani 1 1 d .
C22 C 0.8057(2) 0.45221(19) 0.5636(2) 0.0197(5) Uani 1 1 d .
C23 C 0.70699(19) 0.38095(18) 0.56739(18) 0.0141(5) Uani 1 1 d .
C24 C 0.69577(19) 0.30048(19) 0.47685(18) 0.0172(5) Uani 1 1 d .
C25 C 0.56761(18) 0.37983(18) 0.73759(17) 0.0106(5) Uani 1 1 d .
C26 C 0.53652(19) 0.48569(18) 0.72314(18) 0.0132(5) Uani 1 1 d .
C27 C 0.43246(19) 0.51767(18) 0.73683(18) 0.0144(5) Uani 1 1 d .
C28 C 0.35712(19) 0.44361(18) 0.76473(19) 0.0145(5) Uani 1 1 d .
C29 C 0.38726(18) 0.33887(19) 0.77986(19) 0.0144(5) Uani 1 1 d .
C30 C 0.49261(18) 0.30625(17) 0.76656(18) 0.0110(5) Uani 1 1 d .
C31 C 0.42355(17) 0.1584(2) 0.57352(16) 0.0180(4) Uani 1 1 d .
C32 C 0.44450(18) 0.09942(17) 0.67857(18) 0.0121(5) Uani 1 1 d .
C33 C 0.34302(18) 0.0680(2) 0.73332(19) 0.0169(5) Uani 1 1 d .
C34 C 0.3777(2) 0.03590(19) 0.8466(2) 0.0193(6) Uani 1 1 d .
C35 C 0.45531(19) 0.11883(18) 0.89439(18) 0.0129(5) Uani 1 1 d .
C36 C 0.5122(2) 0.07840(19) 0.99706(19) 0.0179(5) Uani 1 1 d .
C37 C 0.75724(17) 0.16830(19) 0.93316(17) 0.0122(4) Uani 1 1 d .
C38 C 0.83095(18) 0.10457(18) 0.98961(19) 0.0128(5) Uani 1 1 d .
C39 C 0.84554(19) 0.09888(18) 1.0996(2) 0.0152(5) Uani 1 1 d .
C40 C 0.78458(17) 0.1613(2) 1.16216(16) 0.0141(4) Uani 1 1 d .
C41 C 0.71426(19) 0.23118(18) 1.1122(2) 0.0140(5) Uani 1 1 d .
C42 C 0.70356(19) 0.23355(18) 1.0017(2) 0.0134(5) Uani 1 1 d .
H1 H 0.6933(18) 0.137(2) 0.6266(19) 0.024(7) Uiso 1 1 d .
H1a H 0.9715 0.0383 0.5168 0.033 Uiso 1 1 calc R
H1b H 0.9435 0.1271 0.4328 0.033 Uiso 1 1 calc R
H1c H 0.8527 0.0753 0.4968 0.033 Uiso 1 1 calc R
H2 H 0.8971 0.2415 0.5653 0.019 Uiso 1 1 calc R
H3a H 1.1087 0.1680 0.6016 0.027 Uiso 1 1 calc R
H3b H 1.0717 0.2732 0.5435 0.027 Uiso 1 1 calc R
H4a H 1.0236 0.3484 0.7024 0.028 Uiso 1 1 calc R
H4b H 1.1381 0.3005 0.7273 0.028 Uiso 1 1 calc R
H5 H 1.0726 0.1566 0.8091 0.022 Uiso 1 1 calc R
H6a H 0.9355 0.3053 0.8934 0.034 Uiso 1 1 calc R
H6b H 1.0596 0.3168 0.9127 0.034 Uiso 1 1 calc R
H6c H 1.0010 0.2169 0.9551 0.034 Uiso 1 1 calc R
H8 H 1.1017 0.0198 0.7083 0.020 Uiso 1 1 calc R
H9 H 1.1473 -0.1565 0.7147 0.024 Uiso 1 1 calc R
H10 H 1.0160 -0.2831 0.7359 0.021 Uiso 1 1 calc R
H11 H 0.8406 -0.2324 0.7475 0.017 Uiso 1 1 calc R
H13a H 0.7961 -0.1787 0.9278 0.030 Uiso 1 1 calc R
H13b H 0.6911 -0.1995 0.9875 0.030 Uiso 1 1 calc R
H13c H 0.7431 -0.0867 0.9902 0.030 Uiso 1 1 calc R
H14 H 0.6014 -0.0795 0.8717 0.016 Uiso 1 1 calc R
H15a H 0.6699 -0.2678 0.7781 0.019 Uiso 1 1 calc R
H15b H 0.5575 -0.2443 0.8236 0.019 Uiso 1 1 calc R
H16a H 0.5106 -0.1331 0.6821 0.021 Uiso 1 1 calc R
H16b H 0.5579 -0.2346 0.6292 0.021 Uiso 1 1 calc R
H17 H 0.7192 -0.1583 0.6118 0.016 Uiso 1 1 calc R
H18a H 0.5830 0.0054 0.5413 0.027 Uiso 1 1 calc R
H18b H 0.6002 -0.0987 0.4766 0.027 Uiso 1 1 calc R
H18c H 0.6955 -0.0199 0.4981 0.027 Uiso 1 1 calc R
H19a H 0.7135 0.5281 0.8617 0.034 Uiso 1 1 calc R
H19b H 0.8372 0.5351 0.8868 0.034 Uiso 1 1 calc R
H19c H 0.7738 0.4346 0.9206 0.034 Uiso 1 1 calc R
H20 H 0.8676 0.4013 0.7698 0.019 Uiso 1 1 calc R
H21a H 0.7579 0.5693 0.6672 0.024 Uiso 1 1 calc R
H21b H 0.8823 0.5500 0.6765 0.024 Uiso 1 1 calc R
H22a H 0.8695 0.4098 0.5571 0.024 Uiso 1 1 calc R
H22b H 0.7987 0.4996 0.5027 0.024 Uiso 1 1 calc R
H23 H 0.6454 0.4283 0.5569 0.017 Uiso 1 1 calc R
H24a H 0.7562 0.2538 0.4805 0.026 Uiso 1 1 calc R
H24b H 0.6926 0.3367 0.4095 0.026 Uiso 1 1 calc R
H24c H 0.6315 0.2603 0.4837 0.026 Uiso 1 1 calc R
H26 H 0.5869 0.5353 0.7040 0.016 Uiso 1 1 calc R
H27 H 0.4132 0.5882 0.7274 0.017 Uiso 1 1 calc R
H28 H 0.2867 0.4640 0.7733 0.017 Uiso 1 1 calc R
H29 H 0.3367 0.2895 0.7991 0.017 Uiso 1 1 calc R
H31a H 0.3810 0.2199 0.5856 0.027 Uiso 1 1 calc R
H31b H 0.3861 0.1129 0.5230 0.027 Uiso 1 1 calc R
H31c H 0.4904 0.1795 0.5458 0.027 Uiso 1 1 calc R
H32 H 0.4798 0.0332 0.6604 0.015 Uiso 1 1 calc R
H33a H 0.2937 0.1271 0.7341 0.020 Uiso 1 1 calc R
H33b H 0.3079 0.0095 0.6959 0.020 Uiso 1 1 calc R
H34a H 0.4123 -0.0326 0.8460 0.023 Uiso 1 1 calc R
H34b H 0.3157 0.0306 0.8896 0.023 Uiso 1 1 calc R
H35 H 0.4114 0.1788 0.9151 0.015 Uiso 1 1 calc R
H36a H 0.5772 0.0433 0.9801 0.027 Uiso 1 1 calc R
H36b H 0.4666 0.0296 1.0317 0.027 Uiso 1 1 calc R
H36c H 0.5287 0.1369 1.0439 0.027 Uiso 1 1 calc R

loop_
_atom_site_aniso_label
_atom_site_aniso_U_11
_atom_site_aniso_U_22
_atom_site_aniso_U_33
_atom_site_aniso_U_23
_atom_site_aniso_U_13
_atom_site_aniso_U_12
Ru1 0.00735(8) 0.00746(7) 0.00977(8) 0.00015(8) 0.00051(6) 0.00034(8)
P1 0.0084(3) 0.0104(4) 0.0159(3) 0.0022(3) 0.0004(2) -0.0002(3)
P2 0.0080(3) 0.0088(3) 0.0109(3) -0.0005(2) 0.0009(2) 0.0001(2)
P3 0.0092(3) 0.0087(3) 0.0134(3) 0.0007(2) 0.0018(2) 0.0001(2)
P4 0.0085(2) 0.0080(3) 0.0119(2) 0.0004(2) 0.0010(2) 0.0001(2)
F1 0.0201(7) 0.0188(8) 0.0162(7) -0.0014(5) 0.0007(6) 0.0069(6)
F2 0.0250(8) 0.0208(8) 0.0166(7) 0.0019(6) -0.0048(6) 0.0087(6)
F3 0.0210(6) 0.0188(6) 0.0114(6) 0.0010(8) -0.0014(5) -0.0035(8)
F4 0.0233(8) 0.0193(7) 0.0164(7) -0.0045(6) 0.0030(6) 0.0059(6)
F5 0.0191(8) 0.0179(7) 0.0168(7) -0.0002(6) -0.0013(6) 0.0073(6)
C1 0.0212(14) 0.0284(14) 0.0161(13) 0.0028(10) 0.0039(11) 0.0030(11)
C2 0.0117(11) 0.0162(13) 0.0203(12) 0.0070(9) 0.0035(10) 0.0017(9)
C3 0.0163(13) 0.0192(13) 0.0326(16) 0.0093(11) 0.0087(12) -0.0013(10)
C4 0.0137(13) 0.0192(14) 0.0369(16) 0.0025(12) 0.0013(12) -0.0064(11)
C5 0.0094(12) 0.0162(13) 0.0287(14) 0.0016(11) -0.0034(11) 0.0000(9)
C6 0.0217(14) 0.0210(14) 0.0244(15) 0.0029(11) -0.0077(12) -0.0069(11)
C7 0.0136(12) 0.0146(12) 0.0121(11) 0.0018(9) 0.0010(10) 0.0025(9)
C8 0.0114(12) 0.0166(13) 0.0229(13) 0.0033(11) 0.0035(10) 0.0035(10)
C9 0.0114(12) 0.0229(14) 0.0270(14) 0.0033(11) 0.0050(11) 0.0031(10)
C10 0.0185(13) 0.0129(12) 0.0218(13) 0.0013(10) 0.0021(11) 0.0064(10)
C11 0.0134(12) 0.0108(11) 0.0179(12) -0.0010(9) 0.0028(10) -0.0019(9)
C12 0.0119(12) 0.0140(11) 0.0079(10) -0.0006(9) 0.0007(9) 0.0033(9)
C13 0.0277(14) 0.0174(13) 0.0153(12) 0.0037(10) 0.0008(11) -0.0045(11)
C14 0.0132(12) 0.0126(11) 0.0134(11) 0.0018(9) 0.0052(10) 0.0011(9)
C15 0.0123(12) 0.0114(12) 0.0241(13) 0.0019(10) 0.0004(10) -0.0015(9)
C16 0.0157(13) 0.0126(12) 0.0228(13) -0.0019(10) -0.0062(11) -0.0014(10)
C17 0.0146(12) 0.0117(11) 0.0127(11) -0.0039(9) -0.0013(10) 0.0044(9)
C18 0.0207(13) 0.0186(13) 0.0135(12) -0.0024(9) -0.0017(10) 0.0000(10)
C19 0.0254(14) 0.0191(13) 0.0232(13) -0.0044(10) -0.0005(11) -0.0063(11)
C20 0.0122(12) 0.0123(12) 0.0219(13) -0.0003(9) 0.0008(10) -0.0016(9)
C21 0.0189(13) 0.0125(11) 0.0293(14) 0.0002(10) 0.0082(11) -0.0041(10)
C22 0.0198(13) 0.0154(12) 0.0246(13) 0.0058(10) 0.0069(11) -0.0011(10)
C23 0.0147(12) 0.0155(12) 0.0121(11) 0.0056(9) 0.0020(10) 0.0041(10)
C24 0.0145(12) 0.0226(13) 0.0143(12) 0.0031(10) -0.0006(10) 0.0000(10)
C25 0.0117(11) 0.0125(11) 0.0075(10) -0.0009(8) 0.0002(9) 0.0015(9)
C26 0.0149(12) 0.0109(11) 0.0139(11) 0.0008(9) 0.0016(10) -0.0029(9)
C27 0.0195(13) 0.0108(11) 0.0130(11) -0.0033(9) 0.0009(10) 0.0059(10)
C28 0.0122(12) 0.0147(12) 0.0167(12) -0.0003(9) 0.0023(10) 0.0058(9)
C29 0.0098(11) 0.0139(12) 0.0196(12) -0.0037(10) 0.0004(10) -0.0007(9)
C30 0.0110(11) 0.0110(11) 0.0109(11) -0.0018(9) -0.0002(9) 0.0014(9)
C31 0.0185(11) 0.0191(11) 0.0161(10) -0.0008(12) -0.0039(9) -0.0037(13)
C32 0.0112(11) 0.0098(11) 0.0151(12) -0.0015(8) -0.0018(10) -0.0002(9)
C33 0.0103(11) 0.0158(11) 0.0245(13) -0.0010(11) 0.0003(9) -0.0042(10)
C34 0.0153(12) 0.0189(14) 0.0239(13) 0.0051(10) 0.0030(11) -0.0055(10)
C35 0.0121(12) 0.0134(11) 0.0137(11) -0.0002(8) 0.0053(9) 0.0010(8)
C36 0.0187(12) 0.0197(13) 0.0157(11) 0.0031(10) 0.0047(10) -0.0030(10)
C37 0.0119(10) 0.0112(12) 0.0134(10) 0.0018(10) -0.0004(8) -0.0038(10)
C38 0.0106(11) 0.0113(11) 0.0167(12) -0.0024(9) 0.0023(10) -0.0001(9)
C39 0.0140(12) 0.0126(11) 0.0184(12) 0.0012(9) -0.0037(10) 0.0004(9)
C40 0.0182(11) 0.0137(10) 0.0102(9) -0.0022(11) -0.0015(8) -0.0048(12)
C41 0.0141(12) 0.0108(11) 0.0174(12) -0.0041(9) 0.0033(10) -0.0006(9)
C42 0.0127(12) 0.0100(11) 0.0170(12) 0.0016(9) -0.0030(10) 0.0020(9)

loop_
_atom_type_symbol
_atom_type_description
_atom_type_scat_dispersion_real
_atom_type_scat_dispersion_imag
_atom_type_scat_source
C C 0.0033 0.0016 'International Tables Vol C Tables 4.2.6.8 and 6.1.1.4'
H H 0.0000 0.0000 'International Tables Vol C Tables 4.2.6.8 and 6.1.1.4'
F F 0.0171 0.0103 'International Tables Vol C Tables 4.2.6.8 and 6.1.1.4'
P P 0.1023 0.0942 'International Tables Vol C Tables 4.2.6.8 and 6.1.1.4'
Ru Ru -1.2594 0.8363 'International Tables Vol C Tables 4.2.6.8 and 6.1.1.4'

loop_
_geom_angle_atom_site_label_1
_geom_angle_atom_site_label_2
_geom_angle_atom_site_label_3
_geom_angle
P1 Ru1 P4 175.96(2)
P1 Ru1 H1 87.3(8)
P2 Ru1 P1 83.65(2)
P2 Ru1 P4 95.73(2)
P2 Ru1 H1 79.3(9)
P3 Ru1 P1 95.66(2)
P3 Ru1 P2 161.71(2)
P3 Ru1 P4 83.66(2)
P3 Ru1 H1 82.4(9)
P4 Ru1 H1 88.6(8)
C37 Ru1 P1 91.93(6)
C37 Ru1 P2 97.33(7)
C37 Ru1 P3 100.96(7)
C37 Ru1 P4 92.11(6)
C37 Ru1 H1 176.7(9)
C2 P1 Ru1 117.99(8)
C2 P1 C5 92.99(11)
C5 P1 Ru1 128.25(8)
C7 P1 Ru1 109.86(8)
C7 P1 C2 101.48(10)
C7 P1 C5 102.21(11)
C12 P2 Ru1 109.77(8)
C12 P2 C14 106.01(10)
C12 P2 C17 98.16(10)
C14 P2 Ru1 123.36(7)
C14 P2 C17 91.72(10)
C17 P2 Ru1 123.85(7)
C20 P3 Ru1 123.50(8)
C20 P3 C23 91.65(11)
C23 P3 Ru1 123.29(8)
C25 P3 Ru1 110.09(8)
C25 P3 C20 106.48(10)
C25 P3 C23 97.81(10)
C30 P4 Ru1 109.65(8)
C30 P4 C32 101.86(10)
C30 P4 C35 101.97(10)
C32 P4 Ru1 117.63(8)
C32 P4 C35 92.11(10)
C35 P4 Ru1 129.44(8)
C2 C1 H1a 109.5
C2 C1 H1b 109.5
C2 C1 H1c 109.5
H1a C1 H1b 109.5
H1a C1 H1c 109.5
H1b C1 H1c 109.5
P1 C2 H2 106.2
C1 C2 P1 115.32(16)
C1 C2 C3 115.0(2)
C1 C2 H2 106.2
C3 C2 P1 107.13(17)
C3 C2 H2 106.2
C2 C3 H3a 110.4
C2 C3 H3b 110.4
C4 C3 C2 106.6(2)
C4 C3 H3a 110.4
C4 C3 H3b 110.4
H3a C3 H3b 108.6
C3 C4 C5 108.6(2)
C3 C4 H4a 110.0
C3 C4 H4b 110.0
C5 C4 H4a 110.0
C5 C4 H4b 110.0
H4a C4 H4b 108.4
P1 C5 H5 106.3
C4 C5 P1 104.89(17)
C4 C5 H5 106.3
C6 C5 P1 119.00(18)
C6 C5 C4 113.3(2)
C6 C5 H5 106.3
C5 C6 H6a 109.5
C5 C6 H6b 109.5
C5 C6 H6c 109.5
H6a C6 H6b 109.5
H6a C6 H6c 109.5
H6b C6 H6c 109.5
C8 C7 P1 123.34(18)
C12 C7 P1 117.38(17)
C12 C7 C8 119.2(2)
C7 C8 H8 119.4
C9 C8 C7 121.3(2)
C9 C8 H8 119.4
C8 C9 C10 119.6(2)
C8 C9 H9 120.2
C10 C9 H9 120.2
C9 C10 H10 120.1
C11 C10 C9 119.9(2)
C11 C10 H10 120.1
C10 C11 C12 121.2(2)
C10 C11 H11 119.4
C12 C11 H11 119.4
C7 C12 P2 118.38(17)
C7 C12 C11 118.8(2)
C11 C12 P2 122.82(18)
C14 C13 H13a 109.5
C14 C13 H13b 109.5
C14 C13 H13c 109.5
H13a C13 H13b 109.5
H13a C13 H13c 109.5
H13b C13 H13c 109.5
P2 C14 H14 105.5
C13 C14 P2 118.15(16)
C13 C14 C15 113.46(19)
C13 C14 H14 105.5
C15 C14 P2 107.77(15)
C15 C14 H14 105.5
C14 C15 H15a 110.2
C14 C15 H15b 110.2
C16 C15 C14 107.45(19)
C16 C15 H15a 110.2
C16 C15 H15b 110.2
H15a C15 H15b 108.5
C15 C16 C17 107.24(18)
C15 C16 H16a 110.3
C15 C16 H16b 110.3
C17 C16 H16a 110.3
C17 C16 H16b 110.3
H16a C16 H16b 108.5
P2 C17 H17 105.3
C16 C17 P2 106.13(15)
C16 C17 H17 105.3
C18 C17 P2 118.60(16)
C18 C17 C16 115.04(19)
C18 C17 H17 105.3
C17 C18 H18a 109.5
C17 C18 H18b 109.5
C17 C18 H18c 109.5
H18a C18 H18b 109.5
H18a C18 H18c 109.5
H18b C18 H18c 109.5
C20 C19 H19a 109.5
C20 C19 H19b 109.5
C20 C19 H19c 109.5
H19a C19 H19b 109.5
H19a C19 H19c 109.5
H19b C19 H19c 109.5
P3 C20 H20 105.1
C19 C20 P3 117.54(17)
C19 C20 C21 114.6(2)
C19 C20 H20 105.1
C21 C20 P3 108.27(16)
C21 C20 H20 105.1
C20 C21 H21a 110.3
C20 C21 H21b 110.3
C22 C21 C20 107.19(19)
C22 C21 H21a 110.3
C22 C21 H21b 110.3
H21a C21 H21b 108.5
C21 C22 C23 107.2(2)
C21 C22 H22a 110.3
C21 C22 H22b 110.3
C23 C22 H22a 110.3
C23 C22 H22b 110.3
H22a C22 H22b 108.5
P3 C23 H23 105.5
C22 C23 P3 106.40(16)
C22 C23 H23 105.5
C24 C23 P3 118.54(16)
C24 C23 C22 114.4(2)
C24 C23 H23 105.5
C23 C24 H24a 109.5
C23 C24 H24b 109.5
C23 C24 H24c 109.5
H24a C24 H24b 109.5
H24a C24 H24c 109.5
H24b C24 H24c 109.5
C26 C25 P3 122.73(18)
C30 C25 P3 117.93(16)
C30 C25 C26 119.2(2)
C25 C26 H26 119.3
C27 C26 C25 121.3(2)
C27 C26 H26 119.3
C26 C27 C28 119.4(2)
C26 C27 H27 120.3
C28 C27 H27 120.3
C27 C28 C29 119.7(2)
C27 C28 H28 120.1
C29 C28 H28 120.1
C28 C29 C30 121.1(2)
C28 C29 H29 119.5
C30 C29 H29 119.5
C25 C30 P4 117.71(17)
C25 C30 C29 119.3(2)
C29 C30 P4 122.95(18)
C32 C31 H31a 109.5
C32 C31 H31b 109.5
C32 C31 H31c 109.5
H31a C31 H31b 109.5
H31a C31 H31c 109.5
H31b C31 H31c 109.5
P4 C32 H32 106.1
C31 C32 P4 115.86(16)
C31 C32 C33 113.87(19)
C31 C32 H32 106.1
C33 C32 P4 107.96(15)
C33 C32 H32 106.1
C32 C33 H33a 110.4
C32 C33 H33b 110.4
C34 C33 C32 106.54(18)
C34 C33 H33a 110.4
C34 C33 H33b 110.4
H33a C33 H33b 108.6
C33 C34 C35 109.13(19)
C33 C34 H34a 109.9
C33 C34 H34b 109.9
C35 C34 H34a 109.9
C35 C34 H34b 109.9
H34a C34 H34b 108.3
P4 C35 H35 106.3
C34 C35 P4 105.97(16)
C34 C35 H35 106.3
C36 C35 P4 120.03(16)
C36 C35 C34 111.10(19)
C36 C35 H35 106.3
C35 C36 H36a 109.5
C35 C36 H36b 109.5
C35 C36 H36c 109.5
H36a C36 H36b 109.5
H36a C36 H36c 109.5
H36b C36 H36c 109.5
C38 C37 Ru1 123.85(17)
C42 C37 Ru1 124.82(17)
C42 C37 C38 111.1(2)
F1 C38 C37 120.7(2)
F1 C38 C39 113.4(2)
C39 C38 C37 126.0(2)
F2 C39 C38 121.7(2)
F2 C39 C40 119.0(2)
C40 C39 C38 119.3(2)
F3 C40 C39 121.3(2)
F3 C40 C41 120.5(2)
C39 C40 C41 118.2(2)
F4 C41 C40 118.3(2)
F4 C41 C42 121.9(2)
C40 C41 C42 119.7(2)
F5 C42 C37 120.6(2)
F5 C42 C41 113.7(2)
C41 C42 C37 125.5(2)

loop_
_geom_bond_atom_site_label_1
_geom_bond_atom_site_label_2
_geom_bond_distance
Ru1 H1 1.68(2)
P1 Ru1 2.3351(6)
P2 Ru1 2.3314(6)
P3 Ru1 2.3242(6)
P4 Ru1 2.3398(6)
C1 H1a 0.9600
C1 H1b 0.9600
C1 H1c 0.9600
C2 P1 1.871(2)
C2 C1 1.527(3)
C2 C3 1.540(3)
C2 H2 0.9800
C3 C4 1.521(4)
C3 H3a 0.9700
C3 H3b 0.9700
C4 C5 1.539(3)
C4 H4a 0.9700
C4 H4b 0.9700
C5 P1 1.895(2)
C5 C6 1.521(4)
C5 H5 0.9800
C6 H6a 0.9600
C6 H6b 0.9600
C6 H6c 0.9600
C7 P1 1.845(2)
C7 C8 1.403(3)
C7 C12 1.390(3)
C8 C9 1.379(3)
C8 H8 0.9300
C9 C10 1.387(3)
C9 H9 0.9300
C10 C11 1.377(3)
C10 H10 0.9300
C11 C12 1.408(3)
C11 H11 0.9300
C12 P2 1.837(2)
C13 H13a 0.9600
C13 H13b 0.9600
C13 H13c 0.9600
C14 P2 1.881(2)
C14 C13 1.524(3)
C14 C15 1.533(3)
C14 H14 0.9800
C15 C16 1.522(3)
C15 H15a 0.9700
C15 H15b 0.9700
C16 C17 1.535(3)
C16 H16a 0.9700
C16 H16b 0.9700
C17 P2 1.899(2)
C17 C18 1.522(3)
C17 H17 0.9800
C18 H18a 0.9600
C18 H18b 0.9600
C18 H18c 0.9600
C19 H19a 0.9600
C19 H19b 0.9600
C19 H19c 0.9600
C20 P3 1.874(2)
C20 C19 1.529(3)
C20 C21 1.535(3)
C20 H20 0.9800
C21 C22 1.531(3)
C21 H21a 0.9700
C21 H21b 0.9700
C22 C23 1.533(3)
C22 H22a 0.9700
C22 H22b 0.9700
C23 P3 1.901(2)
C23 C24 1.525(3)
C23 H23 0.9800
C24 H24a 0.9600
C24 H24b 0.9600
C24 H24c 0.9600
C25 P3 1.846(2)
C26 C25 1.404(3)
C26 H26 0.9300
C27 C26 1.384(3)
C27 H27 0.9300
C28 C27 1.387(3)
C28 H28 0.9300
C29 C28 1.388(3)
C29 H29 0.9300
C30 P4 1.853(2)
C30 C25 1.384(3)
C30 C29 1.401(3)
C31 H31a 0.9600
C31 H31b 0.9600
C31 H31c 0.9600
C32 P4 1.871(2)
C32 C31 1.524(3)
C32 H32 0.9800
C33 C32 1.527(3)
C33 H33a 0.9700
C33 H33b 0.9700
C34 C33 1.518(3)
C34 H34a 0.9700
C34 H34b 0.9700
C35 P4 1.895(2)
C35 C34 1.532(3)
C35 C36 1.527(3)
C35 H35 0.9800
C36 H36a 0.9600
C36 H36b 0.9600
C36 H36c 0.9600
C37 Ru1 2.229(2)
C37 C38 1.392(3)
C37 C42 1.389(3)
C38 F1 1.358(3)
C38 C39 1.383(3)
C39 F2 1.358(3)
C39 C40 1.372(3)
C40 F3 1.354(2)
C40 C41 1.375(3)
C41 F4 1.355(3)
C41 C42 1.385(3)
C42 F5 1.366(3)

loop_
_geom_torsion_atom_site_label_1
_geom_torsion_atom_site_label_2
_geom_torsion_atom_site_label_3
_geom_torsion_atom_site_label_4
_geom_torsion
Ru1 C37 C38 F1 9.0(3)
Ru1 C37 C38 C39 -169.80(18)
Ru1 C37 C42 F5 -5.3(3)
Ru1 C37 C42 C41 169.47(19)
P1 C2 C3 C4 -35.7(2)
P1 C7 C8 C9 -179.0(2)
P1 C7 C12 P2 -0.2(3)
P1 C7 C12 C11 178.41(17)
P2 C14 C15 C16 -34.1(2)
P3 C20 C21 C22 -33.8(2)
P4 C30 C25 P3 2.0(2)
P4 C30 C25 C26 177.81(17)
P4 C30 C29 C28 -177.25(18)
P4 C35 C34 C33 -34.9(2)
F1 C38 C39 F2 -1.0(3)
F1 C38 C39 C40 -179.8(2)
F2 C39 C40 F3 -2.4(3)
F2 C39 C40 C41 178.2(2)
F3 C40 C41 F4 -0.8(3)
F3 C40 C41 C42 -176.7(2)
F4 C41 C42 F5 0.8(3)
F4 C41 C42 C37 -174.2(2)
C1 C2 P1 Ru1 -81.71(18)
C1 C2 P1 C5 141.43(18)
C1 C2 P1 C7 38.3(2)
C1 C2 C3 C4 -165.2(2)
C2 P1 Ru1 P2 107.16(9)
C2 P1 Ru1 P3 -54.47(9)
C2 P1 Ru1 C37 -155.69(11)
C2 C3 C4 C5 48.6(3)
C3 C2 P1 Ru1 148.92(13)
C3 C2 P1 C5 12.05(17)
C3 C2 P1 C7 -91.05(17)
C3 C4 C5 P1 -37.9(2)
C3 C4 C5 C6 -169.2(2)
C4 C5 P1 Ru1 -115.57(15)
C4 C5 P1 C2 14.19(18)
C4 C5 P1 C7 116.62(17)
C5 P1 Ru1 P2 -133.23(10)
C5 P1 Ru1 P3 65.14(10)
C5 P1 Ru1 C37 -36.07(12)
C6 C5 P1 Ru1 12.4(2)
C6 C5 P1 C2 142.1(2)
C6 C5 P1 C7 -115.4(2)
C7 P1 Ru1 P2 -8.41(8)
C7 P1 Ru1 P3 -170.04(8)
C7 P1 Ru1 C37 88.74(10)
C7 C8 C9 C10 1.0(4)
C7 C12 P2 Ru1 -6.9(2)
C7 C12 P2 C14 -142.22(18)
C7 C12 P2 C17 123.60(19)
C8 C7 P1 Ru1 -175.75(18)
C8 C7 P1 C2 58.6(2)
C8 C7 P1 C5 -37.0(2)
C8 C7 C12 P2 -177.38(18)
C8 C7 C12 C11 1.2(3)
C8 C9 C10 C11 0.7(4)
C9 C10 C11 C12 -1.4(4)
C10 C11 C12 P2 179.01(18)
C10 C11 C12 C7 0.5(3)
C11 C12 P2 Ru1 174.55(17)
C11 C12 P2 C14 39.2(2)
C11 C12 P2 C17 -54.9(2)
C12 P2 Ru1 P1 8.32(8)
C12 P2 Ru1 P3 97.16(10)
C12 P2 Ru1 P4 -175.70(8)
C12 P2 Ru1 C37 -82.82(9)
C12 C7 P1 Ru1 7.2(2)
C12 C7 P1 C2 -118.44(19)
C12 C7 P1 C5 145.91(19)
C12 C7 C8 C9 -2.0(4)
C13 C14 P2 Ru1 -86.70(19)
C13 C14 P2 C12 40.9(2)
C13 C14 P2 C17 139.90(19)
C13 C14 C15 C16 -166.8(2)
C14 P2 Ru1 P1 134.30(9)
C14 P2 Ru1 P3 -136.86(10)
C14 P2 Ru1 P4 -49.72(9)
C14 P2 Ru1 C37 43.16(11)
C14 C15 C16 C17 48.0(2)
C15 C14 P2 Ru1 143.08(13)
C15 C14 P2 C12 -89.32(17)
C15 C14 P2 C17 9.68(16)
C15 C16 C17 P2 -39.2(2)
C15 C16 C17 C18 -172.43(19)
C16 C17 P2 Ru1 -116.44(14)
C16 C17 P2 C12 123.05(16)
C16 C17 P2 C14 16.61(16)
C17 P2 Ru1 P1 -106.69(9)
C17 P2 Ru1 P3 -17.85(12)
C17 P2 Ru1 P4 69.29(9)
C17 P2 Ru1 C37 162.17(11)
C18 C17 P2 Ru1 14.8(2)
C18 C17 P2 C12 -105.69(19)
C18 C17 P2 C14 147.87(19)
C19 C20 P3 Ru1 -85.79(19)
C19 C20 P3 C23 141.56(19)
C19 C20 P3 C25 42.9(2)
C19 C20 C21 C22 -167.1(2)
C20 P3 Ru1 P1 -48.19(10)
C20 P3 Ru1 P2 -135.09(11)
C20 P3 Ru1 P4 135.82(9)
C20 P3 Ru1 C37 44.89(11)
C20 C21 C22 C23 47.4(3)
C21 C20 P3 Ru1 142.38(14)
C21 C20 P3 C23 9.74(18)
C21 C20 P3 C25 -88.91(18)
C21 C22 C23 P3 -38.8(2)
C21 C22 C23 C24 -171.7(2)
C22 C23 P3 Ru1 -116.30(14)
C22 C23 P3 C20 16.50(17)
C22 C23 P3 C25 123.38(16)
C23 P3 Ru1 P1 70.22(9)
C23 P3 Ru1 P2 -16.68(13)
C23 P3 Ru1 P4 -105.77(9)
C23 P3 Ru1 C37 163.30(11)
C24 C23 P3 Ru1 14.3(2)
C24 C23 P3 C20 147.09(19)
C24 C23 P3 C25 -106.03(19)
C25 P3 Ru1 P1 -175.37(8)
C25 P3 Ru1 P2 97.73(10)
C25 P3 Ru1 P4 8.64(8)
C25 P3 Ru1 C37 -82.29(9)
C25 C30 P4 Ru1 5.4(2)
C25 C30 P4 C32 -119.96(18)
C25 C30 P4 C35 145.28(18)
C25 C30 C29 C28 -0.2(3)
C26 C25 P3 Ru1 175.86(17)
C26 C25 P3 C20 39.7(2)
C26 C25 P3 C23 -54.3(2)
C27 C26 C25 P3 175.33(18)
C27 C26 C25 C30 -0.3(3)
C28 C27 C26 C25 -0.4(4)
C29 C28 C27 C26 0.8(4)
C29 C30 P4 Ru1 -177.51(17)
C29 C30 P4 C32 57.2(2)
C29 C30 P4 C35 -37.6(2)
C29 C30 C25 P3 -175.26(17)
C29 C30 C25 C26 0.6(3)
C30 P4 Ru1 P2 -169.40(8)
C30 P4 Ru1 P3 -7.78(8)
C30 P4 Ru1 C37 93.02(10)
C30 C25 P3 Ru1 -8.5(2)
C30 C25 P3 C20 -144.61(18)
C30 C25 P3 C23 121.33(18)
C30 C29 C28 C27 -0.5(4)
C31 C32 P4 Ru1 -79.47(17)
C31 C32 P4 C30 40.38(19)
C31 C32 P4 C35 143.08(18)
C32 P4 Ru1 P2 -53.73(8)
C32 P4 Ru1 P3 107.89(8)
C32 P4 Ru1 C37 -151.31(11)
C33 C32 P4 Ru1 151.50(13)
C33 C32 P4 C30 -88.65(17)
C33 C32 P4 C35 14.05(17)
C34 C33 C32 P4 -36.1(2)
C34 C33 C32 C31 -166.3(2)
C34 C35 P4 Ru1 -117.69(14)
C34 C35 P4 C30 114.03(16)
C34 C35 P4 C32 11.44(17)
C35 P4 Ru1 P2 65.23(10)
C35 P4 Ru1 P3 -133.15(10)
C35 P4 Ru1 C37 -32.36(11)
C35 C34 C33 C32 46.6(3)
C36 C35 P4 Ru1 9.0(2)
C36 C35 P4 C30 -119.24(19)
C36 C35 P4 C32 138.17(19)
C36 C35 C34 C33 -166.83(19)
C37 C38 C39 F2 177.9(2)
C37 C38 C39 C40 -0.9(4)
C38 C37 Ru1 P1 -44.75(19)
C38 C37 Ru1 P2 39.10(19)
C38 C37 Ru1 P3 -140.90(18)
C38 C37 Ru1 P4 135.15(19)
C38 C37 C42 F5 -179.6(2)
C38 C37 C42 C41 -4.8(3)
C38 C39 C40 F3 176.5(2)
C38 C39 C40 C41 -3.0(4)
C39 C40 C41 F4 178.6(2)
C39 C40 C41 C42 2.7(4)
C40 C41 C42 F5 176.5(2)
C40 C41 C42 C37 1.5(4)
C42 C37 Ru1 P1 141.65(19)
C42 C37 Ru1 P2 -134.50(19)
C42 C37 Ru1 P3 45.5(2)
C42 C37 Ru1 P4 -38.4(2)
C42 C37 C38 F1 -176.6(2)
C42 C37 C38 C39 4.6(3)
